data_2003673
loop_
_publ_author_name
'Fun, H.-K.'
'Sivakumar, K.'
'Ang, H.-B.'
'Sam, T.-W.'
'Gan, E.-K.'

_publ_section_title
;
 2,3-Dideoxy-<small>D</small>-<i>erythro</i>-hex-2-enono-1,5-lactone
 and 1,4-Lactone Obtained from
 Tri-<i>O</i>-acetyl-<small>D</small>-glucal
;
_journal_issue 7
_journal_name_full 'Acta Crystallographica Section C'
_journal_page_first 1330
_journal_page_last 1333
_journal_paper_doi 10.1107/S0108270194014782
_journal_volume 51
_journal_year 1995
_chemical_formula_sum 'C6 H8 O4'
_chemical_formula_weight 144.12
_chemical_name_systematic
;
 2,3-Dideoxy-D-erythro-hex-2-enono-1,4-lactone
;
_space_group_IT_number 1
_symmetry_cell_setting triclinic
_symmetry_space_group_name_Hall 'P 1'
_symmetry_space_group_name_H-M 'P 1'
_audit_creation_method SHELXL
_cell_angle_alpha 76.92(2)
_cell_angle_beta 75.61(2)
_cell_angle_gamma 82.17(2)
_cell_formula_units_Z 1
_cell_length_a 4.558(1)
_cell_length_b 4.747(1)
_cell_length_c 8.150(2)
_cell_measurement_reflns_used 25
_cell_measurement_temperature 293(2)
_cell_measurement_theta_max 15
_cell_measurement_theta_min 8
_cell_volume 165.78(7)
_computing_cell_refinement 'Siemens XSCANS'
_computing_data_collection 'Siemens XSCANS (19XX)'
_computing_data_reduction 'Siemens XSCANS'
_computing_molecular_graphics 'SHELXTL/PC (Sheldrick, 1990b)'
_computing_publication_material SHELXL93
_computing_structure_refinement 'SHELXL93 (Sheldrick, 1993)'
_computing_structure_solution 'SHELX90 (Sheldrick, 1990a)'
_diffrn_ambient_temperature 293(2)
_diffrn_measurement_device 'Siemens P4 4-circle diffractometer'
_diffrn_measurement_method '\q-2\q scans'
_diffrn_radiation_monochromator graphite
_diffrn_radiation_source 'fine-focus sealed tube'
_diffrn_radiation_type MoK\a
_diffrn_radiation_wavelength 0.71073
_diffrn_reflns_av_R_equivalents 0.0000
_diffrn_reflns_av_sigmaI/netI 0.0309
_diffrn_reflns_limit_h_max 5
_diffrn_reflns_limit_h_min -1
_diffrn_reflns_limit_k_max 6
_diffrn_reflns_limit_k_min -6
_diffrn_reflns_limit_l_max 11
_diffrn_reflns_limit_l_min -11
_diffrn_reflns_number 1153
_diffrn_reflns_theta_max 29.97
_diffrn_reflns_theta_min 2.63
_diffrn_standards_decay_% 0
_diffrn_standards_interval_count 100
_diffrn_standards_number 3
_exptl_absorpt_coefficient_mu 0.123
_exptl_absorpt_correction_type none
_exptl_crystal_colour Colourless
_exptl_crystal_density_diffrn 1.444
_exptl_crystal_description 'Transparent needles'
_exptl_crystal_F_000 76
_exptl_crystal_size_max 0.60
_exptl_crystal_size_mid 0.24
_exptl_crystal_size_min 0.22
_refine_diff_density_max 0.210
_refine_diff_density_min -0.184
_refine_ls_abs_structure_details 'Flack (1983)'
_refine_ls_abs_structure_Flack -1.18(150)
_refine_ls_extinction_method none
_refine_ls_goodness_of_fit_all 0.946
_refine_ls_goodness_of_fit_obs 1.046
_refine_ls_hydrogen_treatment refall
_refine_ls_matrix_type full
_refine_ls_number_parameters 123
_refine_ls_number_reflns 1153
_refine_ls_number_restraints 4
_refine_ls_restrained_S_all 0.950
_refine_ls_restrained_S_obs 1.050
_refine_ls_R_factor_all 0.0463
_refine_ls_R_factor_obs 0.0372
_refine_ls_shift/esd_max 0.000
_refine_ls_shift/esd_mean 0.000
_refine_ls_structure_factor_coef Fsqd
_refine_ls_weighting_scheme
;calc w = 1/[\s^2^(Fo^2^) + (0.0623P)^2^ + 0.0000P]
where P = (Fo^2^ + 2Fc^2^)/3
;
_refine_ls_wR_factor_all 0.0944
_refine_ls_wR_factor_obs 0.0916
_reflns_number_observed 915
_reflns_number_total 1153
_reflns_observed_criterion >2sigma(I)
_cod_data_source_file hu1146.cif
_cod_data_source_block 3
_cod_depositor_comments
;
The following automatic conversions were performed:

'_symmetry_cell_setting' value 'Triclinic' changed to 'triclinic'
according to /home/saulius/struct/CIF-dictionaries/cif_core.dic
dictionary named 'cif_core.dic' version 2.4.1 from
2010-06-29.

'_geom_bond_publ_flag' value 'Yes' changed to 'yes'
according to /home/saulius/struct/CIF-dictionaries/cif_core.dic
dictionary named 'cif_core.dic' version 2.4.1 from 2010-06-29 (10
times).

'_geom_angle_publ_flag' value 'Yes' changed to 'yes'
according to /home/saulius/struct/CIF-dictionaries/cif_core.dic
dictionary named 'cif_core.dic' version 2.4.1 from 2010-06-29 (13
times).

'_geom_torsion_publ_flag' value 'Yes' changed to 'yes'
according to /home/saulius/struct/CIF-dictionaries/cif_core.dic
dictionary named 'cif_core.dic' version 2.4.1 from 2010-06-29 (15
times).

Automatic conversion script
Id: cif_fix_values 1715 2011-07-08 13:25:40Z adriana 
;
_cod_original_cell_volume 165.78(6)
_cod_database_code 2003673

loop_
_symmetry_equiv_pos_as_xyz
'x, y, z'

loop_
_atom_site_aniso_label
_atom_site_aniso_U_11
_atom_site_aniso_U_12
_atom_site_aniso_U_13
_atom_site_aniso_U_22
_atom_site_aniso_U_23
_atom_site_aniso_U_33
O1 0.0495(11) 0.0068(8) -0.0001(7) 0.0430(9) -0.0090(7) 0.0287(7)
O2 0.084(2) 0.0046(14) 0.0096(11) 0.090(2) -0.0282(10) 0.0408(10)
O3 0.0442(11) 0.0069(9) -0.0033(9) 0.0510(10) -0.0294(9) 0.0604(11)
O4 0.0571(12) 0.0000(9) 0.0066(8) 0.0461(9) -0.0145(7) 0.0328(8)
C1 0.061(2) -0.0086(14) -0.0042(12) 0.0537(13) -0.0112(10) 0.0285(10)
C2 0.080(2) -0.0069(15) -0.0184(13) 0.0547(13) -0.0001(10) 0.0324(11)
C3 0.060(2) 0.005(2) -0.0250(14) 0.0494(15) -0.0096(12) 0.0523(14)
C4 0.0378(14) -0.0001(11) -0.0039(10) 0.0380(11) -0.0082(8) 0.0327(10)
C5 0.0324(12) -0.0029(11) -0.0001(10) 0.0435(12) -0.0166(9) 0.0381(10)
C6 0.043(2) 0.0024(13) -0.0080(11) 0.0567(15) -0.0144(11) 0.0326(10)

loop_
_atom_site_label
_atom_site_occupancy
_atom_site_fract_x
_atom_site_fract_y
_atom_site_fract_z
_atom_site_U_iso_or_equiv
_atom_site_thermal_displace_type
_atom_site_calc_flag
_atom_site_refinement_flags
_atom_site_type_symbol
O1 1 0.0016(4) 1.0357(3) 0.3963(2) 0.0427(5) Uani d . O
O2 1 -0.2950(6) 1.0448(5) 0.6571(2) 0.0745(7) Uani d . O
O3 1 0.4817(5) 0.5988(4) 0.1053(2) 0.0515(5) Uani d . O
O4 1 0.3391(4) 1.1911(4) -0.0442(2) 0.0477(5) Uani d D O
C1 1 -0.0826(7) 0.9249(5) 0.5688(3) 0.0478(6) Uani d . C
C2 1 0.1187(8) 0.6690(6) 0.6104(4) 0.0558(7) Uani d . C
C3 1 0.3220(8) 0.6302(6) 0.4686(4) 0.0526(7) Uani d . C
C4 1 0.2669(6) 0.8631(5) 0.3212(3) 0.0370(5) Uani d . C
C5 1 0.2037(6) 0.7533(5) 0.1723(3) 0.0381(5) Uani d . C
C6 1 0.1122(7) 0.9958(6) 0.0339(3) 0.0438(6) Uani d . C
H2A 1 0.1080(74) 0.5661(74) 0.7111(45) 0.052(8) Uiso d . H
H3A 1 0.4924(97) 0.4917(96) 0.4542(45) 0.065(10) Uiso d . H
H4A 1 0.4360(70) 0.9921(60) 0.2762(33) 0.033(6) Uiso d . H
H5A 1 0.0454(78) 0.6149(70) 0.2195(35) 0.044(8) Uiso d . H
H6A 1 -0.0545(106) 1.0925(89) 0.0774(48) 0.076(12) Uiso d . H
H6B 1 0.0540(71) 0.9312(60) -0.0513(41) 0.049(8) Uiso d . H
H3B 1 0.4233(106) 0.4830(105) 0.0604(53) 0.089(14) Uiso d . H
H4B 1 0.4531(76) 1.1080(70) -0.0967(42) 0.060(10) Uiso d D H

loop_
_atom_type_symbol
_atom_type_description
_atom_type_scat_source
_atom_type_scat_dispersion_real
_atom_type_scat_dispersion_imag
C C 'International Tables Vol C Tables 4.2.6.8 and 6.1.1.4' 0.0033 0.001
H H 'International Tables Vol C Tables 4.2.6.8 and 6.1.1.4' 0.0000 0.000
O O 'International Tables Vol C Tables 4.2.6.8 and 6.1.1.4' 0.0106 0.006

loop_
_geom_angle_atom_site_label_1
_geom_angle_atom_site_label_2
_geom_angle_atom_site_label_3
_geom_angle
_geom_angle_publ_flag
C1 O1 C4 109.1(2) yes
O2 C1 O1 119.5(2) yes
O2 C1 C2 132.1(2) yes
O1 C1 C2 108.4(2) yes
C3 C2 C1 109.0(3) yes
C2 C3 C4 109.5(3) yes
O1 C4 C3 103.9(2) yes
O1 C4 C5 109.7(2) yes
C3 C4 C5 114.2(2) yes
O3 C5 C6 110.9(2) yes
O3 C5 C4 104.4(2) yes
C6 C5 C4 112.9(2) yes
O4 C6 C5 113.0(2) yes

loop_
_geom_bond_atom_site_label_1
_geom_bond_atom_site_label_2
_geom_bond_distance
_geom_bond_publ_flag
O1 C1 1.361(3) yes
O1 C4 1.448(3) yes
O2 C1 1.212(3) yes
O3 C5 1.423(3) yes
O4 C6 1.415(3) yes
C1 C2 1.448(4) yes
C2 C3 1.321(4) yes
C3 C4 1.484(4) yes
C4 C5 1.526(3) yes
C5 C6 1.512(4) yes

loop_
_geom_torsion_atom_site_label_1
_geom_torsion_atom_site_label_2
_geom_torsion_atom_site_label_3
_geom_torsion_atom_site_label_4
_geom_torsion
_geom_torsion_publ_flag
C4 O1 C1 O2 177.5(3) yes
C4 O1 C1 C2 -2.2(3) yes
O2 C1 C2 C3 -178.3(3) yes
O1 C1 C2 C3 1.4(3) yes
C1 C2 C3 C4 0.0(3) yes
C1 O1 C4 C3 2.2(3) yes
C1 O1 C4 C5 124.7(2) yes
C2 C3 C4 O1 -1.3(3) yes
C2 C3 C4 C5 -120.8(2) yes
O1 C4 C5 O3 177.7(2) yes
C3 C4 C5 O3 -66.1(3) yes
O1 C4 C5 C6 57.0(3) yes
C3 C4 C5 C6 173.2(3) yes
O3 C5 C6 O4 -56.1(3) yes
C4 C5 C6 O4 60.8(3) yes

loop_
_cod_related_entry_id
_cod_related_entry_database
_cod_related_entry_code
1 ChemSpider 21187275
